data_4343827
loop_
_publ_author_name
'Choi Jonglak'
'Zhang Xiao'
'Wiley, J.B.'

_publ_section_title
;
 Building alkali-metal-halide layers within a perovskite host by
 sequential intercalation: (A2 Cl) Na Nb2 O7 (A = Rb, Cs)
;
_journal_name_full 'Inorganic Chemistry'
_journal_page_first 4811
_journal_page_last 4816
_journal_volume 48
_journal_year 2009
_chemical_formula_sum 'Cl La Nb2 O7 Rb2'
_chemical_name_systematic '(Rb2 Cl) La Nb2 O7'
_space_group_IT_number 123
_symmetry_space_group_name_Hall '-P 4 2'
_symmetry_space_group_name_H-M 'P 4/m m m'
_cell_angle_alpha 90
_cell_angle_beta 90
_cell_angle_gamma 90
_cell_formula_units_Z 1
_cell_length_a 3.887
_cell_length_b 3.887
_cell_length_c 14.91
_cell_volume 225.272
_citation_journal_id_ASTM INOCAJ
_cod_data_source_file ChoiJonglak_INOCAJ_2009_1736.cif
_cod_data_source_block Cl1La1Nb2O7Rb2
_cod_original_cell_volume 225.2718
_cod_original_formula_sum 'Cl1 La1 Nb2 O7 Rb2'
_cod_database_code 4343827

loop_
_symmetry_equiv_pos_as_xyz
x,y,z
-y,x,z
-x,-y,z
y,-x,z
x,-y,-z
y,x,-z
-x,y,-z
-y,-x,-z
-x,-y,-z
y,-x,-z
x,y,-z
-y,x,-z
-x,y,z
-y,-x,z
x,-y,z
y,x,z

loop_
_atom_site_label
_atom_site_type_symbol
_atom_site_fract_x
_atom_site_fract_y
_atom_site_fract_z
_atom_site_occupancy
_atom_site_U_iso_or_equiv
La1 La+3 0 0 0 1 0.0
O3 O-2 0 0.5 0.1315 1 0.0
Nb1 Nb+5 0.5 0.5 0.1516 1 0.0
Cl1 Cl-1 0.5 0.5 0.5 1.01 0.0
O1 O-2 0.5 0.5 0.2705 1 0.0
Rb1 Rb+1 0 0 0.3653 0.99 0.0
O2 O-2 0.5 0.5 0 1 0.0
